data_7132438
loop_
_publ_author_name
'Chen, Feijing'
'Guo, Wenjing'
'Ma, Yan-Na'
'Chen, Xuenian'

_publ_section_title
;
 9,9'-Bis-<i>o</i>-carboranes: synthesis and exploration of properties.
;
_journal_issue 5
_journal_name_full 'Chemical communications (Cambridge, England)'
_journal_page_first 614
_journal_page_last 617
_journal_paper_doi 10.1039/d3cc05041f
_journal_volume 60
_journal_year 2024
_chemical_formula_moiety 'C16 H54 B20 Si4'
_chemical_formula_sum 'C16 H54 B20 Si4'
_chemical_formula_weight 575.15
_space_group_crystal_system monoclinic
_space_group_IT_number 14
_space_group_name_Hall '-P 2yn'
_space_group_name_H-M_alt 'P 1 21/n 1'
_atom_sites_solution_hydrogens geom
_atom_sites_solution_primary direct
_audit_creation_date 2023-04-20
_audit_creation_method
;
Olex2 1.2
(compiled 2018.05.29 svn.r3508 for OlexSys, GUI svn.r5506)
;
_audit_update_record
;
2023-06-07 deposited with the CCDC.	2023-12-04 downloaded from the CCDC.
;
_cell_angle_alpha 90
_cell_angle_beta 109.520(5)
_cell_angle_gamma 90
_cell_formula_units_Z 2
_cell_length_a 9.2397(4)
_cell_length_b 17.1741(7)
_cell_length_c 12.2399(5)
_cell_measurement_reflns_used 3180
_cell_measurement_temperature 293(2)
_cell_measurement_theta_max 70.2630
_cell_measurement_theta_min 4.6030
_cell_volume 1830.64(14)
_computing_cell_refinement 'CrysAlisPro 1.171.42.81a (Rigaku OD, 2023)'
_computing_data_collection 'CrysAlisPro 1.171.42.81a (Rigaku OD, 2023)'
_computing_data_reduction 'CrysAlisPro 1.171.42.81a (Rigaku OD, 2023)'
_computing_molecular_graphics 'Olex2 (Dolomanov et al., 2009)'
_computing_publication_material 'Olex2 (Dolomanov et al., 2009)'
_computing_structure_refinement 'ShelXL (Sheldrick, 2015)'
_computing_structure_solution 'ShelXS (Sheldrick, 2008)'
_diffrn_ambient_temperature 293(2)
_diffrn_detector 'CCD plate'
_diffrn_detector_area_resol_mean 16.2312
_diffrn_detector_type Eos
_diffrn_measured_fraction_theta_full 0.998
_diffrn_measured_fraction_theta_max 0.998
_diffrn_measurement_details
;
List of Runs (angles in degrees, time in seconds):

  # Type    Start    End  Width  t~exp~   \w     \q     \k     \f   Frames
#--------------------------------------------------------------------------
  1  \w    -62.00  36.00   1.00    2.50    --  -33.50  77.00  60.00   98
  2  \w   -108.00 -35.00   1.00    2.50    --  -33.50 178.00-150.00   73
  3  \w    -52.00  35.00   1.00    2.50    --  -33.50  57.00 150.00   87
  4  \w     61.00 106.00   1.00    2.50    --   36.47 178.00 -60.00   45
  5  \w     80.00 106.00   1.00    2.50    --   36.47 178.00  60.00   26
  6  \w    106.00 164.00   1.00    7.00    --  108.00 111.00  60.00   58
  7  \w    131.00 169.00   1.00    7.00    --  108.00  30.00 150.00   38
  8  \w    108.00 142.00   1.00    7.00    --  108.00 178.00  60.00   34
  9  \w     82.00 111.00   1.00    7.00    --  108.00  30.00 150.00   29
 10  \w     95.00 121.00   1.00    7.00    --  108.00 -30.00 -30.00   26
 11  \w     78.00 107.00   1.00    7.00    --  108.00 -94.00-150.00   29
 12  \w     63.00  99.00   1.00    7.00    --  108.00 -92.00 151.00   36
 13  \w     67.00 102.00   1.00    7.00    --  108.00-111.00   0.00   35
 14  \w     83.00 178.00   1.00    7.00    --  108.00  15.00  60.00   95
 15  \w     39.00  69.00   1.00    7.00    --  108.00 -94.00-150.00   30
 16  \w     40.00  87.00   1.00    7.00    --  108.00-111.00 150.00   47
 17  \w     83.00 137.00   1.00    7.00    --  108.00 -77.00 -30.00   54
;
_diffrn_measurement_device 'four-circle diffractometer'
_diffrn_measurement_device_type 'Xcalibur, Eos, Gemini'
_diffrn_measurement_method '\w scans'
_diffrn_orient_matrix_type 'CrysAlisPro convention (1999,Acta A55,543-557)'
_diffrn_orient_matrix_UB_11 -0.1037747000
_diffrn_orient_matrix_UB_12 -0.0726878000
_diffrn_orient_matrix_UB_13 -0.0243846000
_diffrn_orient_matrix_UB_21 0.1030700000
_diffrn_orient_matrix_UB_22 -0.0390003000
_diffrn_orient_matrix_UB_23 -0.0604266000
_diffrn_orient_matrix_UB_31 0.0993662000
_diffrn_orient_matrix_UB_32 -0.0354249000
_diffrn_orient_matrix_UB_33 0.1165689000
_diffrn_radiation_monochromator graphite
_diffrn_radiation_probe x-ray
_diffrn_radiation_type CuK\a
_diffrn_radiation_wavelength 1.54184
_diffrn_reflns_av_R_equivalents 0.0309
_diffrn_reflns_av_unetI/netI 0.0426
_diffrn_reflns_Laue_measured_fraction_full 0.998
_diffrn_reflns_Laue_measured_fraction_max 0.998
_diffrn_reflns_limit_h_max 11
_diffrn_reflns_limit_h_min -11
_diffrn_reflns_limit_k_max 20
_diffrn_reflns_limit_k_min -19
_diffrn_reflns_limit_l_max 14
_diffrn_reflns_limit_l_min -9
_diffrn_reflns_number 6630
_diffrn_reflns_point_group_measured_fraction_full 0.998
_diffrn_reflns_point_group_measured_fraction_max 0.998
_diffrn_reflns_theta_full 67.079
_diffrn_reflns_theta_max 67.079
_diffrn_reflns_theta_min 4.617
_diffrn_source 'fine-focus sealed X-ray tube'
_diffrn_source_type 'Enhance (Cu) X-ray Source'
_exptl_absorpt_coefficient_mu 1.550
_exptl_absorpt_correction_T_max 1.00000
_exptl_absorpt_correction_T_min 0.93295
_exptl_absorpt_correction_type multi-scan
_exptl_absorpt_process_details
;
CrysAlisPro 1.171.42.81a (Rigaku Oxford Diffraction, 2023)
Empirical absorption correction using spherical harmonics,
implemented in SCALE3 ABSPACK scaling algorithm.
;
_exptl_crystal_colour colourless
_exptl_crystal_colour_primary colourless
_exptl_crystal_density_diffrn 1.043
_exptl_crystal_description block
_exptl_crystal_F_000 612
_exptl_crystal_size_max 0.14
_exptl_crystal_size_mid 0.12
_exptl_crystal_size_min 0.1
_refine_diff_density_max 0.253
_refine_diff_density_min -0.371
_refine_diff_density_rms 0.055
_refine_ls_extinction_method none
_refine_ls_goodness_of_fit_ref 1.053
_refine_ls_hydrogen_treatment constr
_refine_ls_matrix_type full
_refine_ls_number_parameters 187
_refine_ls_number_reflns 3267
_refine_ls_number_restraints 0
_refine_ls_restrained_S_all 1.053
_refine_ls_R_factor_all 0.0587
_refine_ls_R_factor_gt 0.0491
_refine_ls_shift/su_max 0.000
_refine_ls_shift/su_mean 0.000
_refine_ls_structure_factor_coef Fsqd
_refine_ls_weighting_details 'w=1/[\s^2^(Fo^2^)+(0.0863P)^2^+0.0105P] where P=(Fo^2^+2Fc^2^)/3'
_refine_ls_weighting_scheme calc
_refine_ls_wR_factor_gt 0.1294
_refine_ls_wR_factor_ref 0.1406
_reflns_Friedel_coverage 0.000
_reflns_number_gt 2700
_reflns_number_total 3267
_reflns_threshold_expression 'I > 2\s(I)'
_cod_data_source_file d3cc05041f2.cif
_cod_data_source_block 20230490_auto
_cod_depositor_comments 'Adding full bibliography for 7132433--7132440.cif.'
_cod_original_cell_volume 1830.63(15)
_cod_database_code 7132438
_shelx_shelxl_version_number 2014/7
_chemical_oxdiff_formula C20H20N2
_shelx_space_group_comment
;
The symmetry employed for this shelxl refinement is uniquely defined
by the following loop, which should always be used as a source of
symmetry information in preference to the above space-group names.
They are only intended as comments.
;
_shelx_estimated_absorpt_t_max 0.860
_shelx_estimated_absorpt_t_min 0.812
_reflns_odcompleteness_completeness 99.74
_reflns_odcompleteness_iscentric 1
_reflns_odcompleteness_theta 66.97
_olex2_refinement_description
;
1. Fixed Uiso
 At 1.2 times of:
  All B(H) groups
 At 1.5 times of:
  All C(H,H,H) groups
2.a Idealised Me refined as rotating group:
 C3(H3A,H3B,H3C), C4(H4A,H4B,H4C), C5(H5A,H5B,H5C), C6(H6A,H6B,H6C), C7(H7A,
 H7B,H7C), C8(H8A,H8B,H8C)
2.b Boron cage BH refined with riding coordinates:
 B2(H2), B3(H3), B4(H4), B5(H5), B6(H6), B7(H7), B8(H8), B9(H9), B10(H10)
;
_olex2_submission_special_instructions 'No special instructions were received'
_oxdiff_exptl_absorpt_empirical_details
;
Empirical correction (ABSPACK) includes:
- Absorption correction using spherical harmonics
- Frame scaling
;
_oxdiff_exptl_absorpt_empirical_full_max 1.219
_oxdiff_exptl_absorpt_empirical_full_min 0.844

loop_
_space_group_symop_operation_xyz
'x, y, z'
'-x+1/2, y+1/2, -z+1/2'
'-x, -y, -z'
'x-1/2, -y-1/2, z-1/2'

loop_
_atom_site_label
_atom_site_type_symbol
_atom_site_fract_x
_atom_site_fract_y
_atom_site_fract_z
_atom_site_U_iso_or_equiv
_atom_site_adp_type
_atom_site_occupancy
_atom_site_site_symmetry_order
_atom_site_calc_flag
_atom_site_refinement_flags_posn
_atom_site_refinement_flags_adp
_atom_site_refinement_flags_occupancy
_atom_site_disorder_assembly
_atom_site_disorder_group
Si1 Si 0.44414(6) 0.27947(3) 0.71115(5) 0.04463(19) Uani 1 1 d . . . . .
Si2 Si 0.78864(7) 0.39123(4) 0.64628(5) 0.0557(2) Uani 1 1 d . . . . .
C1 C 0.54600(19) 0.37313(10) 0.78484(14) 0.0330(4) Uani 1 1 d . . . . .
C2 C 0.6894(2) 0.42280(11) 0.75510(15) 0.0380(4) Uani 1 1 d . . . . .
C3 C 0.2881(3) 0.30828(15) 0.5756(2) 0.0630(6) Uani 1 1 d . . . . .
H3A H 0.3321 0.3228 0.5178 0.094 Uiso 1 1 calc GR . . . .
H3B H 0.2325 0.3516 0.5914 0.094 Uiso 1 1 calc GR . . . .
H3C H 0.2194 0.2652 0.5479 0.094 Uiso 1 1 calc GR . . . .
C4 C 0.3551(3) 0.23341(15) 0.8108(2) 0.0695(7) Uani 1 1 d . . . . .
H4A H 0.3021 0.2723 0.8392 0.104 Uiso 1 1 calc GR . . . .
H4B H 0.4337 0.2100 0.8748 0.104 Uiso 1 1 calc GR . . . .
H4C H 0.2837 0.1941 0.7697 0.104 Uiso 1 1 calc GR . . . .
C5 C 0.5784(3) 0.20686(14) 0.6868(3) 0.0717(7) Uani 1 1 d . . . . .
H5A H 0.6586 0.1963 0.7587 0.108 Uiso 1 1 calc GR . . . .
H5B H 0.6225 0.2270 0.6318 0.108 Uiso 1 1 calc GR . . . .
H5C H 0.5238 0.1596 0.6572 0.108 Uiso 1 1 calc GR . . . .
C6 C 0.6454(3) 0.36268(18) 0.5049(2) 0.0748(8) Uani 1 1 d . . . . .
H6A H 0.6967 0.3537 0.4496 0.112 Uiso 1 1 calc GR . . . .
H6B H 0.5715 0.4037 0.4776 0.112 Uiso 1 1 calc GR . . . .
H6C H 0.5941 0.3159 0.5146 0.112 Uiso 1 1 calc GR . . . .
C7 C 0.9304(3) 0.3127(2) 0.7112(3) 0.0838(9) Uani 1 1 d . . . . .
H7A H 1.0096 0.3326 0.7781 0.126 Uiso 1 1 calc GR . . . .
H7B H 0.9752 0.2951 0.6552 0.126 Uiso 1 1 calc GR . . . .
H7C H 0.8796 0.2700 0.7338 0.126 Uiso 1 1 calc GR . . . .
C8 C 0.8958(4) 0.4771(2) 0.6204(3) 0.0965(11) Uani 1 1 d . . . . .
H8A H 0.9510 0.4626 0.5695 0.145 Uiso 1 1 calc GR . . . .
H8B H 0.9669 0.4948 0.6928 0.145 Uiso 1 1 calc GR . . . .
H8C H 0.8248 0.5181 0.5854 0.145 Uiso 1 1 calc GR . . . .
B1 B 0.5400(2) 0.48559(12) 0.95064(16) 0.0370(4) Uani 1 1 d . . . . .
B2 B 0.5664(2) 0.38496(12) 0.92892(17) 0.0356(4) Uani 1 1 d . . . . .
H2 H 0.5337 0.3404 0.9809 0.043 Uiso 1 1 calc R . . . .
B3 B 0.4274(2) 0.43797(12) 0.81974(16) 0.0355(4) Uani 1 1 d . . . . .
H3 H 0.3036 0.4280 0.7998 0.043 Uiso 1 1 calc R . . . .
B4 B 0.5021(3) 0.53211(12) 0.81220(18) 0.0416(5) Uani 1 1 d . . . . .
H4 H 0.4276 0.5837 0.7875 0.050 Uiso 1 1 calc R . . . .
B5 B 0.6894(3) 0.53641(14) 0.9188(2) 0.0471(5) Uani 1 1 d . . . . .
H5 H 0.7369 0.5908 0.9641 0.057 Uiso 1 1 calc R . . . .
B6 B 0.7294(2) 0.44441(14) 0.98946(17) 0.0432(5) Uani 1 1 d . . . . .
H6 H 0.8036 0.4386 1.0804 0.052 Uiso 1 1 calc R . . . .
B7 B 0.5057(2) 0.45946(12) 0.70908(16) 0.0379(4) Uani 1 1 d . . . . .
H7 H 0.4344 0.4627 0.6171 0.046 Uiso 1 1 calc R . . . .
B8 B 0.6662(3) 0.52102(13) 0.77001(19) 0.0459(5) Uani 1 1 d . . . . .
H8 H 0.6987 0.5656 0.7179 0.055 Uiso 1 1 calc R . . . .
B9 B 0.8058(3) 0.46741(15) 0.87857(19) 0.0469(5) Uani 1 1 d . . . . .
H9 H 0.9295 0.4769 0.8973 0.056 Uiso 1 1 calc R . . . .
B10 B 0.7284(2) 0.37312(13) 0.88347(17) 0.0395(5) Uani 1 1 d . . . . .
H10 H 0.8004 0.3205 0.9039 0.047 Uiso 1 1 calc R . . . .

loop_
_atom_site_aniso_label
_atom_site_aniso_U_11
_atom_site_aniso_U_22
_atom_site_aniso_U_33
_atom_site_aniso_U_23
_atom_site_aniso_U_13
_atom_site_aniso_U_12
Si1 0.0442(3) 0.0351(3) 0.0555(3) -0.0107(2) 0.0179(2) -0.0028(2)
Si2 0.0552(4) 0.0699(4) 0.0529(3) 0.0071(3) 0.0326(3) 0.0073(3)
C1 0.0339(8) 0.0302(8) 0.0357(8) -0.0007(7) 0.0125(7) 0.0005(6)
C2 0.0370(9) 0.0415(10) 0.0380(8) 0.0037(8) 0.0158(7) -0.0010(7)
C3 0.0525(12) 0.0629(14) 0.0629(13) -0.0256(11) 0.0050(10) -0.0063(11)
C4 0.0738(16) 0.0507(13) 0.0916(17) -0.0058(13) 0.0378(14) -0.0227(12)
C5 0.0711(15) 0.0446(12) 0.1032(19) -0.0162(13) 0.0344(14) 0.0095(11)
C6 0.0924(19) 0.093(2) 0.0470(12) -0.0038(12) 0.0336(12) 0.0151(16)
C7 0.0640(16) 0.109(2) 0.093(2) 0.0196(17) 0.0448(15) 0.0342(16)
C8 0.104(2) 0.109(3) 0.107(2) 0.013(2) 0.076(2) -0.018(2)
B1 0.0404(10) 0.0339(10) 0.0339(9) -0.0027(8) 0.0087(8) -0.0005(8)
B2 0.0361(10) 0.0355(10) 0.0357(9) 0.0021(8) 0.0125(8) 0.0037(8)
B3 0.0335(9) 0.0349(10) 0.0362(9) -0.0028(8) 0.0091(7) 0.0027(7)
B4 0.0507(12) 0.0318(10) 0.0408(10) 0.0025(8) 0.0131(9) 0.0038(8)
B5 0.0501(12) 0.0425(12) 0.0465(11) -0.0055(9) 0.0131(9) -0.0123(9)
B6 0.0391(10) 0.0523(13) 0.0347(9) -0.0002(9) 0.0077(8) -0.0009(9)
B7 0.0419(10) 0.0375(10) 0.0325(9) 0.0025(8) 0.0098(8) 0.0033(8)
B8 0.0573(13) 0.0384(11) 0.0447(11) 0.0018(9) 0.0206(10) -0.0095(10)
B9 0.0371(10) 0.0570(14) 0.0457(11) -0.0041(10) 0.0127(9) -0.0119(10)
B10 0.0323(9) 0.0476(12) 0.0371(9) 0.0077(9) 0.0094(8) 0.0058(8)

loop_
_atom_type_symbol
_atom_type_description
_atom_type_scat_dispersion_real
_atom_type_scat_dispersion_imag
_atom_type_scat_source
C C 0.0181 0.0091 'International Tables Vol C Tables 4.2.6.8 and 6.1.1.4'
H H 0.0000 0.0000 'International Tables Vol C Tables 4.2.6.8 and 6.1.1.4'
B B 0.0090 0.0039 'International Tables Vol C Tables 4.2.6.8 and 6.1.1.4'
Si Si 0.2541 0.3302 'International Tables Vol C Tables 4.2.6.8 and 6.1.1.4'

loop_
_geom_angle_atom_site_label_1
_geom_angle_atom_site_label_2
_geom_angle_atom_site_label_3
_geom_angle
_geom_angle_site_symmetry_1
_geom_angle_site_symmetry_3
_geom_angle_publ_flag
C3 Si1 C1 107.83(9) . . ?
C4 Si1 C1 107.56(10) . . ?
C4 Si1 C3 108.44(12) . . ?
C5 Si1 C1 112.85(10) . . ?
C5 Si1 C3 113.32(12) . . ?
C5 Si1 C4 106.62(13) . . ?
C6 Si2 C2 111.20(10) . . ?
C6 Si2 C7 112.75(15) . . ?
C6 Si2 C8 107.71(15) . . ?
C7 Si2 C2 109.72(10) . . ?
C8 Si2 C2 107.32(12) . . ?
C8 Si2 C7 107.91(16) . . ?
C2 C1 Si1 127.36(11) . . ?
C2 C1 B2 109.33(13) . . ?
C2 C1 B7 60.03(11) . . ?
B2 C1 Si1 116.53(11) . . ?
B2 C1 B7 112.33(13) . . ?
B3 C1 Si1 113.94(11) . . ?
B3 C1 C2 109.49(13) . . ?
B3 C1 B2 61.85(10) . . ?
B3 C1 B7 62.20(11) . . ?
B3 C1 B10 112.62(14) . . ?
B7 C1 Si1 118.83(11) . . ?
B10 C1 Si1 122.72(12) . . ?
B10 C1 C2 60.12(10) . . ?
B10 C1 B2 62.18(11) . . ?
B10 C1 B7 111.36(14) . . ?
C1 C2 Si2 125.87(12) . . ?
C1 C2 B7 60.22(10) . . ?
C1 C2 B8 109.50(14) . . ?
C1 C2 B9 109.70(13) . . ?
C1 C2 B10 59.94(10) . . ?
B7 C2 Si2 121.43(11) . . ?
B8 C2 Si2 116.99(12) . . ?
B8 C2 B7 62.02(12) . . ?
B9 C2 Si2 115.50(12) . . ?
B9 C2 B7 112.65(15) . . ?
B9 C2 B8 62.06(13) . . ?
B9 C2 B10 62.47(12) . . ?
B10 C2 Si2 119.28(12) . . ?
B10 C2 B7 111.36(13) . . ?
B10 C2 B8 112.72(14) . . ?
Si1 C3 H3A 109.5 . . ?
Si1 C3 H3B 109.5 . . ?
Si1 C3 H3C 109.5 . . ?
H3A C3 H3B 109.5 . . ?
H3A C3 H3C 109.5 . . ?
H3B C3 H3C 109.5 . . ?
Si1 C4 H4A 109.5 . . ?
Si1 C4 H4B 109.5 . . ?
Si1 C4 H4C 109.5 . . ?
H4A C4 H4B 109.5 . . ?
H4A C4 H4C 109.5 . . ?
H4B C4 H4C 109.5 . . ?
Si1 C5 H5A 109.5 . . ?
Si1 C5 H5B 109.5 . . ?
Si1 C5 H5C 109.5 . . ?
H5A C5 H5B 109.5 . . ?
H5A C5 H5C 109.5 . . ?
H5B C5 H5C 109.5 . . ?
Si2 C6 H6A 109.5 . . ?
Si2 C6 H6B 109.5 . . ?
Si2 C6 H6C 109.5 . . ?
H6A C6 H6B 109.5 . . ?
H6A C6 H6C 109.5 . . ?
H6B C6 H6C 109.5 . . ?
Si2 C7 H7A 109.5 . . ?
Si2 C7 H7B 109.5 . . ?
Si2 C7 H7C 109.5 . . ?
H7A C7 H7B 109.5 . . ?
H7A C7 H7C 109.5 . . ?
H7B C7 H7C 109.5 . . ?
Si2 C8 H8A 109.5 . . ?
Si2 C8 H8B 109.5 . . ?
Si2 C8 H8C 109.5 . . ?
H8A C8 H8B 109.5 . . ?
H8A C8 H8C 109.5 . . ?
H8B C8 H8C 109.5 . . ?
B1 B1 B2 120.5(2) 3_667 . ?
B1 B1 B3 120.84(19) 3_667 . ?
B1 B1 B4 123.39(19) 3_667 . ?
B1 B1 B5 124.7(2) 3_667 . ?
B1 B1 B6 123.12(18) 3_667 . ?
B2 B1 B3 59.32(11) . . ?
B2 B1 B4 106.51(13) . . ?
B2 B1 B5 106.75(15) . . ?
B2 B1 B6 59.14(11) . . ?
B3 B1 B4 59.19(11) . . ?
B3 B1 B6 106.26(14) . . ?
B5 B1 B3 106.79(14) . . ?
B5 B1 B4 59.85(12) . . ?
B5 B1 B6 59.60(13) . . ?
B6 B1 B4 106.82(14) . . ?
C1 B2 B1 107.11(13) . . ?
C1 B2 H2 123.6 . . ?
C1 B2 B3 58.84(10) . . ?
C1 B2 B6 106.51(14) . . ?
C1 B2 B10 58.69(10) . . ?
B1 B2 H2 120.8 . . ?
B3 B2 B1 60.68(11) . . ?
B3 B2 H2 121.7 . . ?
B3 B2 B10 107.35(14) . . ?
B6 B2 B1 61.01(12) . . ?
B6 B2 H2 121.3 . . ?
B6 B2 B3 108.80(14) . . ?
B6 B2 B10 60.45(12) . . ?
B10 B2 B1 109.31(15) . . ?
B10 B2 H2 121.7 . . ?
C1 B3 B1 106.94(13) . . ?
C1 B3 B2 59.31(10) . . ?
C1 B3 H3 123.2 . . ?
C1 B3 B4 106.69(14) . . ?
C1 B3 B7 59.14(11) . . ?
B1 B3 H3 121.3 . . ?
B2 B3 B1 60.00(11) . . ?
B2 B3 H3 121.8 . . ?
B2 B3 B4 108.21(14) . . ?
B2 B3 B7 107.82(14) . . ?
B4 B3 B1 60.66(11) . . ?
B4 B3 H3 121.6 . . ?
B4 B3 B7 60.35(12) . . ?
B7 B3 B1 108.97(14) . . ?
B7 B3 H3 121.4 . . ?
B1 B4 H4 121.5 . . ?
B3 B4 B1 60.15(11) . . ?
B3 B4 H4 122.0 . . ?
B3 B4 B5 107.37(15) . . ?
B3 B4 B7 59.88(11) . . ?
B5 B4 B1 59.64(12) . . ?
B5 B4 H4 122.1 . . ?
B7 B4 B1 108.19(14) . . ?
B7 B4 H4 121.8 . . ?
B7 B4 B5 107.65(15) . . ?
B8 B4 B1 108.15(15) . . ?
B8 B4 B3 107.69(15) . . ?
B8 B4 H4 121.7 . . ?
B8 B4 B5 60.13(12) . . ?
B8 B4 B7 59.81(12) . . ?
B1 B5 B4 60.51(12) . . ?
B1 B5 H5 120.9 . . ?
B4 B5 H5 121.9 . . ?
B6 B5 B1 60.63(12) . . ?
B6 B5 B4 108.14(15) . . ?
B6 B5 H5 121.7 . . ?
B6 B5 B8 107.43(16) . . ?
B8 B5 B1 108.28(15) . . ?
B8 B5 B4 59.41(13) . . ?
B8 B5 H5 122.2 . . ?
B9 B5 B1 108.59(16) . . ?
B9 B5 B4 107.36(15) . . ?
B9 B5 H5 122.0 . . ?
B9 B5 B6 59.73(13) . . ?
B9 B5 B8 59.64(13) . . ?
B1 B6 H6 121.7 . . ?
B2 B6 B1 59.85(11) . . ?
B2 B6 B5 107.46(14) . . ?
B2 B6 H6 121.9 . . ?
B2 B6 B9 108.07(14) . . ?
B2 B6 B10 60.03(11) . . ?
B5 B6 B1 59.78(12) . . ?
B5 B6 H6 122.0 . . ?
B5 B6 B10 107.85(15) . . ?
B9 B6 B1 108.17(15) . . ?
B9 B6 B5 60.06(13) . . ?
B9 B6 H6 121.5 . . ?
B9 B6 B10 60.12(12) . . ?
B10 B6 B1 108.05(13) . . ?
B10 B6 H6 121.7 . . ?
C1 B7 B3 58.66(10) . . ?
C1 B7 B4 105.85(13) . . ?
C1 B7 H7 122.9 . . ?
C1 B7 B8 106.69(14) . . ?
C2 B7 C1 59.74(10) . . ?
C2 B7 B3 106.46(13) . . ?
C2 B7 B4 105.91(14) . . ?
C2 B7 H7 122.9 . . ?
C2 B7 B8 58.95(12) . . ?
B3 B7 B4 59.76(11) . . ?
B3 B7 H7 122.3 . . ?
B4 B7 H7 122.8 . . ?
B8 B7 B3 107.48(14) . . ?
B8 B7 B4 59.67(12) . . ?
B8 B7 H7 122.1 . . ?
C2 B8 B4 106.63(14) . . ?
C2 B8 B5 106.13(15) . . ?
C2 B8 B7 59.02(11) . . ?
C2 B8 H8 123.6 . . ?
C2 B8 B9 58.90(12) . . ?
B4 B8 B5 60.46(13) . . ?
B4 B8 B7 60.51(12) . . ?
B4 B8 H8 121.4 . . ?
B4 B8 B9 108.54(15) . . ?
B5 B8 H8 121.8 . . ?
B7 B8 B5 108.47(15) . . ?
B7 B8 H8 121.5 . . ?
B9 B8 B5 60.07(13) . . ?
B9 B8 B7 107.67(15) . . ?
B9 B8 H8 121.7 . . ?
C2 B9 B5 106.40(15) . . ?
C2 B9 B6 106.38(14) . . ?
C2 B9 B8 59.04(12) . . ?
C2 B9 H9 123.5 . . ?
C2 B9 B10 58.82(11) . . ?
B5 B9 H9 121.8 . . ?
B5 B9 B10 108.05(15) . . ?
B6 B9 B5 60.20(13) . . ?
B6 B9 H9 121.7 . . ?
B6 B9 B10 60.22(13) . . ?
B8 B9 B5 60.28(13) . . ?
B8 B9 B6 108.31(16) . . ?
B8 B9 H9 121.7 . . ?
B8 B9 B10 107.35(15) . . ?
B10 B9 H9 121.9 . . ?
C1 B10 C2 59.94(10) . . ?
C1 B10 B2 59.14(10) . . ?
C1 B10 B6 106.12(14) . . ?
C1 B10 B9 106.74(15) . . ?
C1 B10 H10 122.6 . . ?
C2 B10 B2 106.80(13) . . ?
C2 B10 B6 105.86(15) . . ?
C2 B10 B9 58.72(12) . . ?
C2 B10 H10 122.8 . . ?
B2 B10 B6 59.52(11) . . ?
B2 B10 B9 107.29(15) . . ?
B2 B10 H10 122.2 . . ?
B6 B10 H10 122.9 . . ?
B9 B10 B6 59.66(13) . . ?
B9 B10 H10 122.3 . . ?

loop_
_geom_bond_atom_site_label_1
_geom_bond_atom_site_label_2
_geom_bond_distance
_geom_bond_site_symmetry_2
_geom_bond_publ_flag
Si1 C1 1.9286(17) . ?
Si1 C3 1.864(2) . ?
Si1 C4 1.860(2) . ?
Si1 C5 1.852(2) . ?
Si2 C2 1.9302(18) . ?
Si2 C6 1.859(3) . ?
Si2 C7 1.863(3) . ?
Si2 C8 1.861(3) . ?
C1 C2 1.714(2) . ?
C1 B2 1.722(2) . ?
C1 B3 1.714(2) . ?
C1 B7 1.722(3) . ?
C1 B10 1.714(2) . ?
C2 B7 1.719(3) . ?
C2 B8 1.718(3) . ?
C2 B9 1.715(3) . ?
C2 B10 1.717(3) . ?
C3 H3A 0.9600 . ?
C3 H3B 0.9600 . ?
C3 H3C 0.9600 . ?
C4 H4A 0.9600 . ?
C4 H4B 0.9600 . ?
C4 H4C 0.9600 . ?
C5 H5A 0.9600 . ?
C5 H5B 0.9600 . ?
C5 H5C 0.9600 . ?
C6 H6A 0.9600 . ?
C6 H6B 0.9600 . ?
C6 H6C 0.9600 . ?
C7 H7A 0.9600 . ?
C7 H7B 0.9600 . ?
C7 H7C 0.9600 . ?
C8 H8A 0.9600 . ?
C8 H8B 0.9600 . ?
C8 H8C 0.9600 . ?
B1 B1 1.687(4) 3_667 ?
B1 B2 1.778(3) . ?
B1 B3 1.790(3) . ?
B1 B4 1.799(3) . ?
B1 B5 1.783(3) . ?
B1 B6 1.798(3) . ?
B2 H2 1.1000 . ?
B2 B3 1.765(3) . ?
B2 B6 1.765(3) . ?
B2 B10 1.774(3) . ?
B3 H3 1.1000 . ?
B3 B4 1.772(3) . ?
B3 B7 1.775(3) . ?
B4 H4 1.1000 . ?
B4 B5 1.787(3) . ?
B4 B7 1.783(3) . ?
B4 B8 1.768(3) . ?
B5 H5 1.1000 . ?
B5 B6 1.780(3) . ?
B5 B8 1.781(3) . ?
B5 B9 1.777(3) . ?
B6 H6 1.1000 . ?
B6 B9 1.771(3) . ?
B6 B10 1.782(3) . ?
B7 H7 1.1000 . ?
B7 B8 1.771(3) . ?
B8 H8 1.1000 . ?
B8 B9 1.770(3) . ?
B9 H9 1.1000 . ?
B9 B10 1.780(3) . ?
B10 H10 1.1000 . ?

loop_
_geom_torsion_atom_site_label_1
_geom_torsion_atom_site_label_2
_geom_torsion_atom_site_label_3
_geom_torsion_atom_site_label_4
_geom_torsion
_geom_torsion_site_symmetry_1
_geom_torsion_site_symmetry_2
_geom_torsion_site_symmetry_3
_geom_torsion_site_symmetry_4
_geom_torsion_publ_flag
Si1 C1 C2 Si2 -4.0(2) . . . . ?
Si1 C1 C2 B7 105.08(15) . . . . ?
Si1 C1 C2 B8 144.19(13) . . . . ?
Si1 C1 C2 B9 -149.46(14) . . . . ?
Si1 C1 C2 B10 -110.23(16) . . . . ?
Si1 C1 B2 B1 -142.61(12) . . . . ?
Si1 C1 B2 B3 -104.32(13) . . . . ?
Si1 C1 B2 B6 153.34(12) . . . . ?
Si1 C1 B2 B10 114.82(14) . . . . ?
Si1 C1 B3 B1 146.40(12) . . . . ?
Si1 C1 B3 B2 108.46(13) . . . . ?
Si1 C1 B3 B4 -149.92(11) . . . . ?
Si1 C1 B3 B7 -111.25(13) . . . . ?
Si1 C1 B7 C2 -118.83(13) . . . . ?
Si1 C1 B7 B3 103.50(13) . . . . ?
Si1 C1 B7 B4 141.71(13) . . . . ?
Si1 C1 B7 B8 -155.86(12) . . . . ?
Si1 C1 B10 C2 117.56(14) . . . . ?
Si1 C1 B10 B2 -105.14(14) . . . . ?
Si1 C1 B10 B6 -143.15(13) . . . . ?
Si1 C1 B10 B9 154.38(13) . . . . ?
Si2 C2 B7 C1 116.20(15) . . . . ?
Si2 C2 B7 B3 153.05(12) . . . . ?
Si2 C2 B7 B4 -144.45(13) . . . . ?
Si2 C2 B7 B8 -106.12(15) . . . . ?
Si2 C2 B8 B4 151.97(12) . . . . ?
Si2 C2 B8 B5 -144.73(13) . . . . ?
Si2 C2 B8 B7 113.08(14) . . . . ?
Si2 C2 B8 B9 -106.07(14) . . . . ?
Si2 C2 B9 B5 147.25(13) . . . . ?
Si2 C2 B9 B6 -149.71(14) . . . . ?
Si2 C2 B9 B8 108.43(15) . . . . ?
Si2 C2 B9 B10 -111.25(14) . . . . ?
Si2 C2 B10 C1 -116.85(14) . . . . ?
Si2 C2 B10 B2 -154.30(12) . . . . ?
Si2 C2 B10 B6 143.41(13) . . . . ?
Si2 C2 B10 B9 105.33(15) . . . . ?
C1 C2 B7 B3 36.85(12) . . . . ?
C1 C2 B7 B4 99.34(14) . . . . ?
C1 C2 B7 B8 137.68(14) . . . . ?
C1 C2 B8 B4 0.57(18) . . . . ?
C1 C2 B8 B5 63.88(18) . . . . ?
C1 C2 B8 B7 -38.31(13) . . . . ?
C1 C2 B8 B9 102.53(14) . . . . ?
C1 C2 B9 B5 -63.38(18) . . . . ?
C1 C2 B9 B6 -0.3(2) . . . . ?
C1 C2 B9 B8 -102.20(15) . . . . ?
C1 C2 B9 B10 38.12(14) . . . . ?
C1 C2 B10 B2 -37.45(13) . . . . ?
C1 C2 B10 B6 -99.74(15) . . . . ?
C1 C2 B10 B9 -137.82(15) . . . . ?
C1 B2 B3 B1 -137.22(15) . . . . ?
C1 B2 B3 B4 -98.99(15) . . . . ?
C1 B2 B3 B7 -35.18(13) . . . . ?
C1 B2 B6 B1 100.76(14) . . . . ?
C1 B2 B6 B5 63.22(18) . . . . ?
C1 B2 B6 B9 -0.19(19) . . . . ?
C1 B2 B6 B10 -37.71(13) . . . . ?
C1 B2 B10 C2 37.82(13) . . . . ?
C1 B2 B10 B6 136.65(15) . . . . ?
C1 B2 B10 B9 99.52(15) . . . . ?
C1 B3 B4 B1 -100.39(14) . . . . ?
C1 B3 B4 B5 -62.60(17) . . . . ?
C1 B3 B4 B7 38.11(12) . . . . ?
C1 B3 B4 B8 0.79(18) . . . . ?
C1 B3 B7 C2 -37.34(12) . . . . ?
C1 B3 B7 B4 -136.47(14) . . . . ?
C1 B3 B7 B8 -99.25(15) . . . . ?
C1 B7 B8 C2 37.39(12) . . . . ?
C1 B7 B8 B4 -98.91(15) . . . . ?
C1 B7 B8 B5 -60.72(19) . . . . ?
C1 B7 B8 B9 2.82(19) . . . . ?
C2 C1 B2 B1 64.02(16) . . . . ?
C2 C1 B2 B3 102.31(14) . . . . ?
C2 C1 B2 B6 -0.03(18) . . . . ?
C2 C1 B2 B10 -38.55(13) . . . . ?
C2 C1 B3 B1 -64.12(16) . . . . ?
C2 C1 B3 B2 -102.06(14) . . . . ?
C2 C1 B3 B4 -0.44(17) . . . . ?
C2 C1 B3 B7 38.23(12) . . . . ?
C2 C1 B7 B3 -137.67(14) . . . . ?
C2 C1 B7 B4 -99.46(15) . . . . ?
C2 C1 B7 B8 -37.03(13) . . . . ?
C2 C1 B10 B2 137.30(14) . . . . ?
C2 C1 B10 B6 99.29(16) . . . . ?
C2 C1 B10 B9 36.82(13) . . . . ?
C2 B7 B8 B4 -136.29(15) . . . . ?
C2 B7 B8 B5 -98.11(17) . . . . ?
C2 B7 B8 B9 -34.57(14) . . . . ?
C2 B8 B9 B5 -136.18(16) . . . . ?
C2 B8 B9 B6 -98.51(16) . . . . ?
C2 B8 B9 B10 -34.91(14) . . . . ?
C2 B9 B10 C1 -37.36(13) . . . . ?
C2 B9 B10 B2 -99.50(14) . . . . ?
C2 B9 B10 B6 -136.57(15) . . . . ?
B1 B1 B2 C1 147.49(19) 3_667 . . . ?
B1 B1 B2 B3 110.0(2) 3_667 . . . ?
B1 B1 B2 B6 -112.8(2) 3_667 . . . ?
B1 B1 B2 B10 -150.44(19) 3_667 . . . ?
B1 B1 B3 C1 -147.1(2) 3_667 . . . ?
B1 B1 B3 B2 -109.4(2) 3_667 . . . ?
B1 B1 B3 B4 113.0(2) 3_667 . . . ?
B1 B1 B3 B7 150.5(2) 3_667 . . . ?
B1 B1 B4 B3 -108.8(2) 3_667 . . . ?
B1 B1 B4 B5 113.9(2) 3_667 . . . ?
B1 B1 B4 B7 -145.9(2) 3_667 . . . ?
B1 B1 B4 B8 150.8(2) 3_667 . . . ?
B1 B1 B5 B4 -111.8(2) 3_667 . . . ?
B1 B1 B5 B6 111.4(2) 3_667 . . . ?
B1 B1 B5 B8 -148.5(2) 3_667 . . . ?
B1 B1 B5 B9 148.3(2) 3_667 . . . ?
B1 B1 B6 B2 108.4(2) 3_667 . . . ?
B1 B1 B6 B5 -113.9(2) 3_667 . . . ?
B1 B1 B6 B9 -150.8(2) 3_667 . . . ?
B1 B1 B6 B10 145.6(2) 3_667 . . . ?
B1 B2 B3 C1 137.22(15) . . . . ?
B1 B2 B3 B4 38.22(14) . . . . ?
B1 B2 B3 B7 102.04(15) . . . . ?
B1 B2 B6 B5 -37.54(14) . . . . ?
B1 B2 B6 B9 -100.95(16) . . . . ?
B1 B2 B6 B10 -138.47(14) . . . . ?
B1 B2 B10 C1 -98.73(15) . . . . ?
B1 B2 B10 C2 -60.92(18) . . . . ?
B1 B2 B10 B6 37.91(13) . . . . ?
B1 B2 B10 B9 0.78(18) . . . . ?
B1 B3 B4 B5 37.79(14) . . . . ?
B1 B3 B4 B7 138.50(15) . . . . ?
B1 B3 B4 B8 101.18(16) . . . . ?
B1 B3 B7 C1 98.83(14) . . . . ?
B1 B3 B7 C2 61.49(17) . . . . ?
B1 B3 B7 B4 -37.64(13) . . . . ?
B1 B3 B7 B8 -0.43(19) . . . . ?
B1 B4 B5 B6 38.90(14) . . . . ?
B1 B4 B5 B8 138.83(16) . . . . ?
B1 B4 B5 B9 101.95(17) . . . . ?
B1 B4 B7 C1 -0.48(19) . . . . ?
B1 B4 B7 C2 -62.85(18) . . . . ?
B1 B4 B7 B3 37.22(13) . . . . ?
B1 B4 B7 B8 -100.84(16) . . . . ?
B1 B4 B8 C2 62.73(18) . . . . ?
B1 B4 B8 B5 -36.71(14) . . . . ?
B1 B4 B8 B7 100.92(15) . . . . ?
B1 B4 B8 B9 0.7(2) . . . . ?
B1 B5 B6 B2 37.57(14) . . . . ?
B1 B5 B6 B9 138.77(15) . . . . ?
B1 B5 B6 B10 100.90(15) . . . . ?
B1 B5 B8 C2 -63.2(2) . . . . ?
B1 B5 B8 B4 37.12(15) . . . . ?
B1 B5 B8 B7 -1.1(2) . . . . ?
B1 B5 B8 B9 -101.28(17) . . . . ?
B1 B5 B9 C2 62.51(19) . . . . ?
B1 B5 B9 B6 -37.30(14) . . . . ?
B1 B5 B9 B8 100.75(16) . . . . ?
B1 B5 B9 B10 0.7(2) . . . . ?
B1 B6 B9 C2 -63.00(19) . . . . ?
B1 B6 B9 B5 36.83(14) . . . . ?
B1 B6 B9 B8 -0.9(2) . . . . ?
B1 B6 B9 B10 -100.81(15) . . . . ?
B1 B6 B10 C1 0.75(19) . . . . ?
B1 B6 B10 C2 63.37(17) . . . . ?
B1 B6 B10 B2 -37.08(13) . . . . ?
B1 B6 B10 B9 101.02(16) . . . . ?
B2 C1 C2 Si2 145.66(12) . . . . ?
B2 C1 C2 B7 -105.22(14) . . . . ?
B2 C1 C2 B8 -66.11(16) . . . . ?
B2 C1 C2 B9 0.24(19) . . . . ?
B2 C1 C2 B10 39.47(14) . . . . ?
B2 C1 B3 B1 37.94(13) . . . . ?
B2 C1 B3 B4 101.62(14) . . . . ?
B2 C1 B3 B7 140.29(14) . . . . ?
B2 C1 B7 C2 100.16(14) . . . . ?
B2 C1 B7 B3 -37.51(13) . . . . ?
B2 C1 B7 B4 0.69(19) . . . . ?
B2 C1 B7 B8 63.12(18) . . . . ?
B2 C1 B10 C2 -137.30(14) . . . . ?
B2 C1 B10 B6 -38.01(13) . . . . ?
B2 C1 B10 B9 -100.48(16) . . . . ?
B2 B1 B3 C1 -37.63(13) . . . . ?
B2 B1 B3 B4 -137.60(15) . . . . ?
B2 B1 B3 B7 -100.09(15) . . . . ?
B2 B1 B4 B3 37.22(13) . . . . ?
B2 B1 B4 B5 -100.11(16) . . . . ?
B2 B1 B4 B7 0.11(19) . . . . ?
B2 B1 B4 B8 -63.19(18) . . . . ?
B2 B1 B5 B4 99.69(15) . . . . ?
B2 B1 B5 B6 -37.09(13) . . . . ?
B2 B1 B5 B8 63.05(19) . . . . ?
B2 B1 B5 B9 -0.17(19) . . . . ?
B2 B1 B6 B5 137.73(15) . . . . ?
B2 B1 B6 B9 100.77(16) . . . . ?
B2 B1 B6 B10 37.16(14) . . . . ?
B2 B3 B4 B1 -37.93(13) . . . . ?
B2 B3 B4 B5 -0.14(19) . . . . ?
B2 B3 B4 B7 100.58(15) . . . . ?
B2 B3 B4 B8 63.25(17) . . . . ?
B2 B3 B7 C1 35.25(13) . . . . ?
B2 B3 B7 C2 -2.09(18) . . . . ?
B2 B3 B7 B4 -101.22(15) . . . . ?
B2 B3 B7 B8 -64.01(18) . . . . ?
B2 B6 B9 C2 0.3(2) . . . . ?
B2 B6 B9 B5 100.15(16) . . . . ?
B2 B6 B9 B8 62.5(2) . . . . ?
B2 B6 B9 B10 -37.49(14) . . . . ?
B2 B6 B10 C1 37.83(13) . . . . ?
B2 B6 B10 C2 100.45(14) . . . . ?
B2 B6 B10 B9 138.10(15) . . . . ?
B3 C1 C2 Si2 -148.31(12) . . . . ?
B3 C1 C2 B7 -39.19(12) . . . . ?
B3 C1 C2 B8 -0.08(17) . . . . ?
B3 C1 C2 B9 66.27(17) . . . . ?
B3 C1 C2 B10 105.50(15) . . . . ?
B3 C1 B2 B1 -38.29(13) . . . . ?
B3 C1 B2 B6 -102.34(15) . . . . ?
B3 C1 B2 B10 -140.86(15) . . . . ?
B3 C1 B7 C2 137.67(14) . . . . ?
B3 C1 B7 B4 38.21(13) . . . . ?
B3 C1 B7 B8 100.64(15) . . . . ?
B3 C1 B10 C2 -100.22(15) . . . . ?
B3 C1 B10 B2 37.08(14) . . . . ?
B3 C1 B10 B6 -0.93(19) . . . . ?
B3 C1 B10 B9 -63.40(18) . . . . ?
B3 B1 B2 C1 37.46(13) . . . . ?
B3 B1 B2 B6 137.20(15) . . . . ?
B3 B1 B2 B10 99.53(15) . . . . ?
B3 B1 B4 B5 -137.33(16) . . . . ?
B3 B1 B4 B7 -37.11(14) . . . . ?
B3 B1 B4 B8 -100.41(16) . . . . ?
B3 B1 B5 B4 37.45(14) . . . . ?
B3 B1 B5 B6 -99.33(15) . . . . ?
B3 B1 B5 B8 0.8(2) . . . . ?
B3 B1 B5 B9 -62.42(18) . . . . ?
B3 B1 B6 B2 -37.49(13) . . . . ?
B3 B1 B6 B5 100.23(15) . . . . ?
B3 B1 B6 B9 63.28(18) . . . . ?
B3 B1 B6 B10 -0.33(19) . . . . ?
B3 B2 B6 B1 38.74(13) . . . . ?
B3 B2 B6 B5 1.2(2) . . . . ?
B3 B2 B6 B9 -62.21(19) . . . . ?
B3 B2 B6 B10 -99.73(15) . . . . ?
B3 B2 B10 C1 -34.46(13) . . . . ?
B3 B2 B10 C2 3.35(19) . . . . ?
B3 B2 B10 B6 102.18(15) . . . . ?
B3 B2 B10 B9 65.05(17) . . . . ?
B3 B4 B5 B1 -38.02(14) . . . . ?
B3 B4 B5 B6 0.9(2) . . . . ?
B3 B4 B5 B8 100.81(16) . . . . ?
B3 B4 B5 B9 63.92(19) . . . . ?
B3 B4 B7 C1 -37.70(13) . . . . ?
B3 B4 B7 C2 -100.07(14) . . . . ?
B3 B4 B7 B8 -138.06(15) . . . . ?
B3 B4 B8 C2 -0.83(19) . . . . ?
B3 B4 B8 B5 -100.27(16) . . . . ?
B3 B4 B8 B7 37.36(13) . . . . ?
B3 B4 B8 B9 -62.90(19) . . . . ?
B3 B7 B8 C2 99.04(14) . . . . ?
B3 B7 B8 B4 -37.25(14) . . . . ?
B3 B7 B8 B5 0.9(2) . . . . ?
B3 B7 B8 B9 64.47(18) . . . . ?
B4 B1 B2 C1 0.30(18) . . . . ?
B4 B1 B2 B3 -37.16(13) . . . . ?
B4 B1 B2 B6 100.05(15) . . . . ?
B4 B1 B2 B10 62.37(17) . . . . ?
B4 B1 B3 C1 99.97(15) . . . . ?
B4 B1 B3 B2 137.60(15) . . . . ?
B4 B1 B3 B7 37.51(14) . . . . ?
B4 B1 B5 B6 -136.78(15) . . . . ?
B4 B1 B5 B8 -36.64(15) . . . . ?
B4 B1 B5 B9 -99.87(16) . . . . ?
B4 B1 B6 B2 -99.51(15) . . . . ?
B4 B1 B6 B5 38.21(14) . . . . ?
B4 B1 B6 B9 1.26(19) . . . . ?
B4 B1 B6 B10 -62.35(18) . . . . ?
B4 B3 B7 C1 136.47(14) . . . . ?
B4 B3 B7 C2 99.13(15) . . . . ?
B4 B3 B7 B8 37.22(14) . . . . ?
B4 B5 B6 B1 -38.85(14) . . . . ?
B4 B5 B6 B2 -1.3(2) . . . . ?
B4 B5 B6 B9 99.92(17) . . . . ?
B4 B5 B6 B10 62.05(19) . . . . ?
B4 B5 B8 C2 -100.29(16) . . . . ?
B4 B5 B8 B7 -38.21(15) . . . . ?
B4 B5 B8 B9 -138.40(16) . . . . ?
B4 B5 B9 C2 -1.5(2) . . . . ?
B4 B5 B9 B6 -101.26(16) . . . . ?
B4 B5 B9 B8 36.78(14) . . . . ?
B4 B5 B9 B10 -63.31(19) . . . . ?
B4 B7 B8 C2 136.29(15) . . . . ?
B4 B7 B8 B5 38.19(15) . . . . ?
B4 B7 B8 B9 101.72(17) . . . . ?
B4 B8 B9 C2 98.64(16) . . . . ?
B4 B8 B9 B5 -37.53(15) . . . . ?
B4 B8 B9 B6 0.1(2) . . . . ?
B4 B8 B9 B10 63.73(19) . . . . ?
B5 B1 B2 C1 -62.45(17) . . . . ?
B5 B1 B2 B3 -99.91(15) . . . . ?
B5 B1 B2 B6 37.29(14) . . . . ?
B5 B1 B2 B10 -0.38(18) . . . . ?
B5 B1 B3 C1 62.22(18) . . . . ?
B5 B1 B3 B2 99.85(16) . . . . ?
B5 B1 B3 B4 -37.75(15) . . . . ?
B5 B1 B3 B7 -0.24(19) . . . . ?
B5 B1 B4 B3 137.33(16) . . . . ?
B5 B1 B4 B7 100.22(17) . . . . ?
B5 B1 B4 B8 36.92(14) . . . . ?
B5 B1 B6 B2 -137.73(15) . . . . ?
B5 B1 B6 B9 -36.95(15) . . . . ?
B5 B1 B6 B10 -100.56(16) . . . . ?
B5 B4 B7 C1 62.54(18) . . . . ?
B5 B4 B7 C2 0.17(19) . . . . ?
B5 B4 B7 B3 100.23(16) . . . . ?
B5 B4 B7 B8 -37.83(15) . . . . ?
B5 B4 B8 C2 99.43(16) . . . . ?
B5 B4 B8 B7 137.63(16) . . . . ?
B5 B4 B8 B9 37.36(15) . . . . ?
B5 B6 B9 C2 -99.83(17) . . . . ?
B5 B6 B9 B8 -37.70(15) . . . . ?
B5 B6 B9 B10 -137.64(15) . . . . ?
B5 B6 B10 C1 -62.43(18) . . . . ?
B5 B6 B10 C2 0.19(19) . . . . ?
B5 B6 B10 B2 -100.26(16) . . . . ?
B5 B6 B10 B9 37.84(15) . . . . ?
B5 B8 B9 C2 136.18(16) . . . . ?
B5 B8 B9 B6 37.67(15) . . . . ?
B5 B8 B9 B10 101.27(17) . . . . ?
B5 B9 B10 C1 61.25(18) . . . . ?
B5 B9 B10 C2 98.62(16) . . . . ?
B5 B9 B10 B2 -0.88(19) . . . . ?
B5 B9 B10 B6 -37.95(14) . . . . ?
B6 B1 B2 C1 -99.75(15) . . . . ?
B6 B1 B2 B3 -137.20(15) . . . . ?
B6 B1 B2 B10 -37.67(13) . . . . ?
B6 B1 B3 C1 -0.22(18) . . . . ?
B6 B1 B3 B2 37.41(13) . . . . ?
B6 B1 B3 B4 -100.19(16) . . . . ?
B6 B1 B3 B7 -62.68(17) . . . . ?
B6 B1 B4 B3 99.23(15) . . . . ?
B6 B1 B4 B5 -38.10(14) . . . . ?
B6 B1 B4 B7 62.12(18) . . . . ?
B6 B1 B4 B8 -1.18(19) . . . . ?
B6 B1 B5 B4 136.78(15) . . . . ?
B6 B1 B5 B8 100.14(17) . . . . ?
B6 B1 B5 B9 36.92(14) . . . . ?
B6 B2 B3 C1 98.33(15) . . . . ?
B6 B2 B3 B1 -38.88(14) . . . . ?
B6 B2 B3 B4 -0.66(19) . . . . ?
B6 B2 B3 B7 63.16(18) . . . . ?
B6 B2 B10 C1 -136.65(15) . . . . ?
B6 B2 B10 C2 -98.83(16) . . . . ?
B6 B2 B10 B9 -37.13(14) . . . . ?
B6 B5 B8 C2 0.9(2) . . . . ?
B6 B5 B8 B4 101.16(16) . . . . ?
B6 B5 B8 B7 62.9(2) . . . . ?
B6 B5 B8 B9 -37.24(15) . . . . ?
B6 B5 B9 C2 99.81(16) . . . . ?
B6 B5 B9 B8 138.05(16) . . . . ?
B6 B5 B9 B10 37.96(14) . . . . ?
B6 B9 B10 C1 99.20(15) . . . . ?
B6 B9 B10 C2 136.57(15) . . . . ?
B6 B9 B10 B2 37.07(14) . . . . ?
B7 C1 C2 Si2 -109.12(15) . . . . ?
B7 C1 C2 B8 39.11(13) . . . . ?
B7 C1 C2 B9 105.46(16) . . . . ?
B7 C1 C2 B10 144.69(15) . . . . ?
B7 C1 B2 B1 -0.63(19) . . . . ?
B7 C1 B2 B3 37.66(14) . . . . ?
B7 C1 B2 B6 -64.68(17) . . . . ?
B7 C1 B2 B10 -103.20(16) . . . . ?
B7 C1 B3 B1 -102.35(15) . . . . ?
B7 C1 B3 B2 -140.29(14) . . . . ?
B7 C1 B3 B4 -38.68(13) . . . . ?
B7 C1 B10 C2 -32.53(14) . . . . ?
B7 C1 B10 B2 104.77(15) . . . . ?
B7 C1 B10 B6 66.76(17) . . . . ?
B7 C1 B10 B9 4.29(19) . . . . ?
B7 C2 B8 B4 38.88(13) . . . . ?
B7 C2 B8 B5 102.19(16) . . . . ?
B7 C2 B8 B9 140.85(15) . . . . ?
B7 C2 B9 B5 1.6(2) . . . . ?
B7 C2 B9 B6 64.7(2) . . . . ?
B7 C2 B9 B8 -37.17(14) . . . . ?
B7 C2 B9 B10 103.15(15) . . . . ?
B7 C2 B10 C1 32.60(14) . . . . ?
B7 C2 B10 B2 -4.9(2) . . . . ?
B7 C2 B10 B6 -67.14(18) . . . . ?
B7 C2 B10 B9 -105.22(17) . . . . ?
B7 B3 B4 B1 -138.50(15) . . . . ?
B7 B3 B4 B5 -100.71(16) . . . . ?
B7 B3 B4 B8 -37.33(13) . . . . ?
B7 B4 B5 B1 -101.14(15) . . . . ?
B7 B4 B5 B6 -62.25(19) . . . . ?
B7 B4 B5 B8 37.69(14) . . . . ?
B7 B4 B5 B9 0.8(2) . . . . ?
B7 B4 B8 C2 -38.19(13) . . . . ?
B7 B4 B8 B5 -137.63(16) . . . . ?
B7 B4 B8 B9 -100.26(16) . . . . ?
B7 B8 B9 C2 34.62(13) . . . . ?
B7 B8 B9 B5 -101.56(17) . . . . ?
B7 B8 B9 B6 -63.9(2) . . . . ?
B7 B8 B9 B10 -0.3(2) . . . . ?
B8 C2 B7 C1 -137.68(14) . . . . ?
B8 C2 B7 B3 -100.83(15) . . . . ?
B8 C2 B7 B4 -38.33(14) . . . . ?
B8 C2 B9 B5 38.82(15) . . . . ?
B8 C2 B9 B6 101.86(18) . . . . ?
B8 C2 B9 B10 140.32(15) . . . . ?
B8 C2 B10 C1 100.12(15) . . . . ?
B8 C2 B10 B2 62.66(19) . . . . ?
B8 C2 B10 B6 0.38(19) . . . . ?
B8 C2 B10 B9 -37.70(15) . . . . ?
B8 B4 B5 B1 -138.83(16) . . . . ?
B8 B4 B5 B6 -99.93(17) . . . . ?
B8 B4 B5 B9 -36.89(15) . . . . ?
B8 B4 B7 C1 100.36(15) . . . . ?
B8 B4 B7 C2 38.00(14) . . . . ?
B8 B4 B7 B3 138.06(15) . . . . ?
B8 B5 B6 B1 -101.56(16) . . . . ?
B8 B5 B6 B2 -63.99(19) . . . . ?
B8 B5 B6 B9 37.20(15) . . . . ?
B8 B5 B6 B10 -0.7(2) . . . . ?
B8 B5 B9 C2 -38.24(14) . . . . ?
B8 B5 B9 B6 -138.05(16) . . . . ?
B8 B5 B9 B10 -100.09(16) . . . . ?
B8 B9 B10 C1 -2.4(2) . . . . ?
B8 B9 B10 C2 35.00(14) . . . . ?
B8 B9 B10 B2 -64.49(18) . . . . ?
B8 B9 B10 B6 -101.56(17) . . . . ?
B9 C2 B7 C1 -100.49(15) . . . . ?
B9 C2 B7 B3 -63.64(18) . . . . ?
B9 C2 B7 B4 -1.15(19) . . . . ?
B9 C2 B7 B8 37.19(14) . . . . ?
B9 C2 B8 B4 -101.96(16) . . . . ?
B9 C2 B8 B5 -38.66(15) . . . . ?
B9 C2 B8 B7 -140.85(15) . . . . ?
B9 C2 B10 C1 137.82(15) . . . . ?
B9 C2 B10 B2 100.37(16) . . . . ?
B9 C2 B10 B6 38.08(14) . . . . ?
B9 B5 B6 B1 -138.77(15) . . . . ?
B9 B5 B6 B2 -101.19(16) . . . . ?
B9 B5 B6 B10 -37.86(14) . . . . ?
B9 B5 B8 C2 38.11(14) . . . . ?
B9 B5 B8 B4 138.40(16) . . . . ?
B9 B5 B8 B7 100.19(17) . . . . ?
B9 B6 B10 C1 -100.26(16) . . . . ?
B9 B6 B10 C2 -37.65(13) . . . . ?
B9 B6 B10 B2 -138.10(15) . . . . ?
B10 C1 C2 Si2 106.19(16) . . . . ?
B10 C1 C2 B7 -144.69(15) . . . . ?
B10 C1 C2 B8 -105.58(16) . . . . ?
B10 C1 C2 B9 -39.23(15) . . . . ?
B10 C1 B2 B1 102.57(16) . . . . ?
B10 C1 B2 B3 140.86(15) . . . . ?
B10 C1 B2 B6 38.53(14) . . . . ?
B10 C1 B3 B1 0.73(19) . . . . ?
B10 C1 B3 B2 -37.21(14) . . . . ?
B10 C1 B3 B4 64.41(17) . . . . ?
B10 C1 B3 B7 103.08(15) . . . . ?
B10 C1 B7 C2 32.56(13) . . . . ?
B10 C1 B7 B3 -105.11(15) . . . . ?
B10 C1 B7 B4 -66.90(17) . . . . ?
B10 C1 B7 B8 -4.47(18) . . . . ?
B10 C2 B7 C1 -32.49(14) . . . . ?
B10 C2 B7 B3 4.36(19) . . . . ?
B10 C2 B7 B4 66.85(18) . . . . ?
B10 C2 B7 B8 105.18(16) . . . . ?
B10 C2 B8 B4 -64.10(18) . . . . ?
B10 C2 B8 B5 -0.8(2) . . . . ?
B10 C2 B8 B7 -102.98(15) . . . . ?
B10 C2 B8 B9 37.87(14) . . . . ?
B10 C2 B9 B5 -101.50(16) . . . . ?
B10 C2 B9 B6 -38.46(15) . . . . ?
B10 C2 B9 B8 -140.32(15) . . . . ?
B10 B2 B3 C1 34.40(13) . . . . ?
B10 B2 B3 B1 -102.82(16) . . . . ?
B10 B2 B3 B4 -64.59(18) . . . . ?
B10 B2 B3 B7 -0.78(19) . . . . ?
B10 B2 B6 B1 138.47(14) . . . . ?
B10 B2 B6 B5 100.93(16) . . . . ?
B10 B2 B6 B9 37.53(15) . . . . ?
B10 B6 B9 C2 37.81(14) . . . . ?
B10 B6 B9 B5 137.64(15) . . . . ?
B10 B6 B9 B8 99.94(16) . . . . ?
